data_7150611
loop_
_publ_author_name
'Rahanyan, Nelli'
'Linden, Anthony'
'Baldridge, Kim K.'
'Siegel, Jay S.'

_publ_section_title
;
 Diels--Alder reactions of 3,6-disubstituted 1,2,4,5-tetrazines.
 Synthesis and X-ray crystal structures of diazafluoranthene
 derivatives
;
_journal_issue 10
_journal_name_full 'Organic &amp; Biomolecular Chemistry'
_journal_page_first 2082
_journal_page_last 2092
_journal_paper_doi 10.1039/b820551e
_journal_volume 7
_journal_year 2009
_chemical_formula_moiety 'C20 H16 N2 O4'
_chemical_formula_sum 'C20 H16 N2 O4'
_chemical_formula_weight 348.36
_chemical_name_systematic
;
?
;
_space_group_IT_number 20
_symmetry_cell_setting orthorhombic
_symmetry_Int_Tables_number 20
_symmetry_space_group_name_Hall 'C 2c 2'
_symmetry_space_group_name_H-M 'C 2 2 21'
_atom_sites_solution_hydrogens geom
_atom_sites_solution_primary direct
_atom_sites_solution_secondary difmap
_audit_creation_date 06-01-24
_audit_creation_method SHELXL-97
_cell_angle_alpha 90.00
_cell_angle_beta 90.00
_cell_angle_gamma 90.00
_cell_formula_units_Z 4
_cell_length_a 8.3958(2)
_cell_length_b 9.9699(2)
_cell_length_c 19.6247(5)
_cell_measurement_reflns_used 1091
_cell_measurement_temperature 160(1)
_cell_measurement_theta_max 27.5
_cell_measurement_theta_min 2.0
_cell_volume 1642.69(7)
_computing_cell_refinement 'DENZO-SMN (Otwinowski & Minor, 1997)'
_computing_data_collection 'COLLECT (Nonius, 2000)'
_computing_data_reduction 'DENZO-SMN and SCALEPACK (Otwinowski & Minor, 1997)'
_computing_molecular_graphics 'ORTEPII (Johnson, 1976)'
_computing_publication_material 'SHELXL97 and PLATON (Spek, 2005)'
_computing_structure_refinement 'SHELXL97 (Sheldrick, 1997)'
_computing_structure_solution 'SHELXS97 (Sheldrick, 1997)'
_diffrn_ambient_temperature 160(1)
_diffrn_detector '65 mm CCD camera on \k goniostat'
_diffrn_detector_area_resol_mean 9
_diffrn_measured_fraction_theta_full 0.995
_diffrn_measured_fraction_theta_max 0.995
_diffrn_measurement_device_type 'Nonius KappaCCD area-detector diffractometer'
_diffrn_measurement_method '\f and \w scans with \k offsets'
_diffrn_radiation_monochromator 'horizontally mounted graphite crystal'
_diffrn_radiation_source 'Nonius FR590 sealed tube generator'
_diffrn_radiation_type 'Mo K\a'
_diffrn_radiation_wavelength 0.71073
_diffrn_reflns_av_R_equivalents 0.0570
_diffrn_reflns_av_sigmaI/netI 0.0285
_diffrn_reflns_limit_h_max 10
_diffrn_reflns_limit_h_min 0
_diffrn_reflns_limit_k_max 12
_diffrn_reflns_limit_k_min 0
_diffrn_reflns_limit_l_max 25
_diffrn_reflns_limit_l_min 0
_diffrn_reflns_number 12353
_diffrn_reflns_theta_full 27.46
_diffrn_reflns_theta_max 27.46
_diffrn_reflns_theta_min 3.17
_diffrn_standards_decay_% 0
_diffrn_standards_number 0
_exptl_absorpt_coefficient_mu 0.0995
_exptl_absorpt_correction_type none
_exptl_crystal_colour colourless
_exptl_crystal_density_diffrn 1.408
_exptl_crystal_density_method 'not measured'
_exptl_crystal_description prism
_exptl_crystal_F_000 728
_exptl_crystal_size_max 0.32
_exptl_crystal_size_mid 0.25
_exptl_crystal_size_min 0.15
_refine_diff_density_max 0.229
_refine_diff_density_min -0.250
_refine_diff_density_rms 0.062
_refine_ls_abs_structure_details 'Flack (1983)'
_refine_ls_abs_structure_Flack 1(2)
_refine_ls_extinction_coef 0.127(10)
_refine_ls_extinction_expression Fc^*^=kFc[1+0.001xFc^2^\l^3^/sin(2\q)]^-1/4^
_refine_ls_extinction_method SHELXL
_refine_ls_goodness_of_fit_ref 1.161
_refine_ls_hydrogen_treatment constr
_refine_ls_matrix_type full
_refine_ls_number_parameters 122
_refine_ls_number_reflns 1085
_refine_ls_number_restraints 0
_refine_ls_restrained_S_all 1.161
_refine_ls_R_factor_all 0.0497
_refine_ls_R_factor_gt 0.0448
_refine_ls_shift/su_max 0.002
_refine_ls_shift/su_mean 0.000
_refine_ls_structure_factor_coef Fsqd
_refine_ls_weighting_details 'w=1/[\s^2^(Fo^2^)+(0.0607P)^2^+0.7644P] where P=(Fo^2^+2Fc^2^)/3'
_refine_ls_weighting_scheme calc
_refine_ls_wR_factor_gt 0.1095
_refine_ls_wR_factor_ref 0.1135
_reflns_number_gt 1000
_reflns_number_total 1086
_reflns_threshold_expression 'I > 2\s(I)'
_cod_data_source_file b820551e.txt
_cod_data_source_block SG0605
_cod_original_sg_symbol_H-M 'C 2 2 21 '
_cod_database_code 7150611

loop_
_symmetry_equiv_pos_as_xyz
'x, y, z'
'x, -y, -z'
'-x, -y, z+1/2'
'-x, y, -z+1/2'
'x+1/2, y+1/2, z'
'x+1/2, -y+1/2, -z'
'-x+1/2, -y+1/2, z+1/2'
'-x+1/2, y+1/2, -z+1/2'

loop_
_atom_site_label
_atom_site_type_symbol
_atom_site_fract_x
_atom_site_fract_y
_atom_site_fract_z
_atom_site_U_iso_or_equiv
_atom_site_adp_type
_atom_site_occupancy
_atom_site_symmetry_multiplicity
_atom_site_calc_flag
_atom_site_refinement_flags
_atom_site_disorder_assembly
_atom_site_disorder_group
O10 O 0.9313(2) 0.33729(17) 0.56913(8) 0.0317(5) Uani 1 1 d . . .
O11 O 0.7437(2) 0.20711(19) 0.61734(8) 0.0357(5) Uani 1 1 d . . .
N1 N 0.9650(2) 0.19717(19) 0.71955(9) 0.0269(5) Uani 1 1 d . . .
C2 C 0.9252(3) 0.3139(2) 0.69002(10) 0.0240(5) Uani 1 1 d . . .
C3 C 0.9552(3) 0.4390(2) 0.71926(11) 0.0228(5) Uani 1 1 d . . .
C4 C 0.9185(3) 0.5785(2) 0.70117(11) 0.0236(5) Uani 1 1 d . . .
C5 C 0.8237(3) 0.6411(2) 0.65277(12) 0.0275(5) Uani 1 1 d . . .
C6 C 0.8228(3) 0.7848(3) 0.65341(12) 0.0310(6) Uani 1 1 d . . .
H6 H 0.7601 0.8301 0.6203 0.037 Uiso 1 1 calc R . .
C7 C 0.9073(3) 0.8605(2) 0.69921(12) 0.0315(6) Uani 1 1 d . . .
H7 H 0.9037 0.9556 0.6968 0.038 Uiso 1 1 calc R . .
C8 C 1.0000 0.7968(3) 0.7500 0.0275(7) Uani 1 2 d S . .
C9 C 1.0000 0.6562(3) 0.7500 0.0257(7) Uani 1 2 d S . .
C10 C 0.8667(3) 0.2908(2) 0.61862(11) 0.0257(5) Uani 1 1 d . . .
C12 C 0.6840(4) 0.1711(4) 0.55075(14) 0.0485(8) Uani 1 1 d . . .
H121 H 0.7727 0.1415 0.5219 0.073 Uiso 1 1 calc R . .
H122 H 0.6324 0.2491 0.5299 0.073 Uiso 1 1 calc R . .
H123 H 0.6065 0.0982 0.5552 0.073 Uiso 1 1 calc R . .
C13 C 0.7192(3) 0.5715(2) 0.60209(12) 0.0315(6) Uani 1 1 d . . .
H131 H 0.6727 0.4913 0.6230 0.047 Uiso 1 1 calc R . .
H132 H 0.7826 0.5454 0.5623 0.047 Uiso 1 1 calc R . .
H133 H 0.6338 0.6323 0.5878 0.047 Uiso 1 1 calc R . .

loop_
_atom_site_aniso_label
_atom_site_aniso_U_11
_atom_site_aniso_U_22
_atom_site_aniso_U_33
_atom_site_aniso_U_23
_atom_site_aniso_U_13
_atom_site_aniso_U_12
O10 0.0343(9) 0.0351(9) 0.0258(8) 0.0015(6) 0.0021(7) 0.0021(7)
O11 0.0390(10) 0.0420(10) 0.0260(8) -0.0034(8) -0.0029(7) -0.0114(9)
N1 0.0322(10) 0.0224(9) 0.0260(9) 0.0001(7) -0.0019(8) -0.0007(8)
C2 0.0245(10) 0.0243(11) 0.0232(10) -0.0003(8) 0.0007(8) 0.0003(9)
C3 0.0231(10) 0.0234(10) 0.0220(10) 0.0008(8) 0.0020(9) -0.0001(8)
C4 0.0250(11) 0.0203(10) 0.0255(10) 0.0004(8) 0.0046(10) 0.0008(8)
C5 0.0284(12) 0.0289(12) 0.0251(11) 0.0029(9) 0.0045(10) 0.0036(9)
C6 0.0338(12) 0.0271(12) 0.0322(12) 0.0058(10) 0.0050(10) 0.0067(10)
C7 0.0353(13) 0.0245(11) 0.0348(13) 0.0049(9) 0.0080(12) 0.0032(9)
C8 0.0280(15) 0.0220(15) 0.0325(15) 0.000 0.0072(13) 0.000
C9 0.0262(15) 0.0235(15) 0.0275(15) 0.000 0.0053(13) 0.000
C10 0.0281(11) 0.0243(10) 0.0248(10) -0.0018(9) -0.0007(8) 0.0031(9)
C12 0.0521(18) 0.0629(19) 0.0305(13) -0.0112(13) -0.0079(12) -0.0159(16)
C13 0.0324(13) 0.0308(12) 0.0313(12) 0.0003(10) -0.0036(10) 0.0072(10)

loop_
_atom_type_symbol
_atom_type_description
_atom_type_number_in_cell
_atom_type_scat_dispersion_real
_atom_type_scat_dispersion_imag
_atom_type_scat_source
C C 80 0.0033 0.0016
; International Tables for Crystallography (1992).
Vol. C, Tables 4.2.6.8 and 6.1.1.4
;
H H 64 0.0000 0.0000
; International Tables for Crystallography (1992).
Vol. C, Tables 4.2.6.8 and 6.1.1.4
;
N N 8 0.0061 0.0033
; International Tables for Crystallography (1992).
Vol. C, Tables 4.2.6.8 and 6.1.1.4
;
O O 16 0.0106 0.0060
; International Tables for Crystallography (1992).
Vol. C, Tables 4.2.6.8 and 6.1.1.4
;

loop_
_geom_angle_atom_site_label_1
_geom_angle_atom_site_label_2
_geom_angle_atom_site_label_3
_geom_angle
_geom_angle_site_symmetry_1
_geom_angle_site_symmetry_3
_geom_angle_publ_flag
C10 O11 C12 116.3(2) . . ?
N1 N1 C2 119.81(12) 4_756 . ?
N1 C2 C3 123.52(19) . . ?
N1 C2 C10 110.53(19) . . ?
C3 C2 C10 125.4(2) . . ?
C2 C3 C3 116.39(13) . 4_756 ?
C2 C3 C4 135.2(2) . . ?
C3 C3 C4 108.44(12) 4_756 . ?
C5 C4 C9 119.8(2) . . ?
C5 C4 C3 135.4(2) . . ?
C9 C4 C3 104.7(2) . . ?
C4 C5 C6 116.5(2) . . ?
C4 C5 C13 125.7(2) . . ?
C6 C5 C13 117.8(2) . . ?
C7 C6 C5 123.6(2) . . ?
C7 C6 H6 118.2 . . ?
C5 C6 H6 118.2 . . ?
C6 C7 C8 119.9(2) . . ?
C6 C7 H7 120.0 . . ?
C8 C7 H7 120.0 . . ?
C9 C8 C7 116.67(15) . . ?
C7 C8 C7 126.7(3) . 4_756 ?
C8 C9 C4 123.35(14) . . ?
C4 C9 C4 113.3(3) . 4_756 ?
O10 C10 O11 125.2(2) . . ?
O10 C10 C2 123.1(2) . . ?
O11 C10 C2 111.60(18) . . ?
O11 C12 H121 109.5 . . ?
O11 C12 H122 109.5 . . ?
H121 C12 H122 109.5 . . ?
O11 C12 H123 109.5 . . ?
H121 C12 H123 109.5 . . ?
H122 C12 H123 109.5 . . ?
C5 C13 H131 109.5 . . ?
C5 C13 H132 109.5 . . ?
H131 C13 H132 109.5 . . ?
C5 C13 H133 109.5 . . ?
H131 C13 H133 109.5 . . ?
H132 C13 H133 109.5 . . ?

loop_
_geom_bond_atom_site_label_1
_geom_bond_atom_site_label_2
_geom_bond_distance
_geom_bond_site_symmetry_2
_geom_bond_publ_flag
O10 C10 1.205(3) . ?
O11 C10 1.328(3) . ?
O11 C12 1.445(3) . ?
N1 N1 1.332(4) 4_756 ?
N1 C2 1.343(3) . ?
C2 C3 1.396(3) . ?
C2 C10 1.502(3) . ?
C3 C3 1.422(4) 4_756 ?
C3 C4 1.468(3) . ?
C4 C5 1.387(3) . ?
C4 C9 1.410(3) . ?
C5 C6 1.433(3) . ?
C5 C13 1.497(3) . ?
C6 C7 1.372(4) . ?
C6 H6 0.9500 . ?
C7 C8 1.415(3) . ?
C7 H7 0.9500 . ?
C8 C9 1.402(4) . ?
C12 H121 0.9800 . ?
C12 H122 0.9800 . ?
C12 H123 0.9800 . ?
C13 H131 0.9800 . ?
C13 H132 0.9800 . ?
C13 H133 0.9800 . ?

loop_
_geom_torsion_atom_site_label_1
_geom_torsion_atom_site_label_2
_geom_torsion_atom_site_label_3
_geom_torsion_atom_site_label_4
_geom_torsion
_geom_torsion_site_symmetry_1
_geom_torsion_site_symmetry_2
_geom_torsion_site_symmetry_3
_geom_torsion_site_symmetry_4
_geom_torsion_publ_flag
N1 N1 C2 C3 1.0(4) 4_756 . . . ?
N1 N1 C2 C10 173.1(2) 4_756 . . . ?
N1 C2 C3 C3 5.5(4) . . . 4_756 ?
C10 C2 C3 C3 -165.4(2) . . . 4_756 ?
N1 C2 C3 C4 -176.0(3) . . . . ?
C10 C2 C3 C4 13.1(4) . . . . ?
C2 C3 C4 C5 9.6(5) . . . . ?
C3 C3 C4 C5 -171.8(3) 4_756 . . . ?
C2 C3 C4 C9 -173.8(2) . . . . ?
C3 C3 C4 C9 4.8(3) 4_756 . . . ?
C9 C4 C5 C6 3.6(3) . . . . ?
C3 C4 C5 C6 179.8(2) . . . . ?
C9 C4 C5 C13 -174.14(19) . . . . ?
C3 C4 C5 C13 2.1(4) . . . . ?
C4 C5 C6 C7 -1.0(4) . . . . ?
C13 C5 C6 C7 176.9(2) . . . . ?
C5 C6 C7 C8 -1.0(4) . . . . ?
C6 C7 C8 C9 0.3(2) . . . . ?
C6 C7 C8 C7 -179.7(2) . . . 4_756 ?
C7 C8 C9 C4 2.44(16) . . . . ?
C7 C8 C9 C4 -177.56(16) . . . 4_756 ?
C5 C4 C9 C8 -4.5(2) . . . . ?
C3 C4 C9 C8 178.21(10) . . . . ?
C5 C4 C9 C4 175.5(2) . . . 4_756 ?
C3 C4 C9 C4 -1.79(10) . . . 4_756 ?
C12 O11 C10 O10 -0.4(4) . . . . ?
C12 O11 C10 C2 -176.3(2) . . . . ?
N1 C2 C10 O10 -118.8(3) . . . . ?
C3 C2 C10 O10 53.1(3) . . . . ?
N1 C2 C10 O11 57.2(3) . . . . ?
C3 C2 C10 O11 -130.9(2) . . . . ?
